data_7003748
loop_
_publ_author_name
'Tsuchiya, Kazuhiro'
'Ideta, Keiko'
'Mogi, Koichi'
'Sunada, Yusuke'
'Nagashima, Hideo'

_publ_section_title
;
 Experimental and theoretical aspects of the haptotropic rearrangement
 of diiron and diruthenium carbonyl complexes bound to
 4,6,8-trimethylazulene
;
_journal_issue 20
_journal_name_full 'Dalton Transactions'
_journal_page_first 2708
_journal_page_last 2716
_journal_paper_doi 10.1039/b719331a
_journal_year 2008
_chemical_formula_moiety 'C18 H14 O5 Ru2 '
_chemical_formula_sum 'C18 H14 O5 Ru2'
_chemical_formula_weight 512.45
_space_group_IT_number 14
_symmetry_cell_setting monoclinic
_symmetry_Int_Tables_number 14
_symmetry_space_group_name_Hall '-P 2ybc'
_symmetry_space_group_name_H-M 'P 1 21/c 1'
_cell_angle_alpha 90.0000
_cell_angle_beta 96.721(6)
_cell_angle_gamma 90.0000
_cell_formula_units_Z 4
_cell_length_a 9.262(7)
_cell_length_b 14.046(10)
_cell_length_c 13.427(10)
_cell_measurement_reflns_used 5870
_cell_measurement_temperature 123.1
_cell_measurement_theta_max 27.5
_cell_measurement_theta_min 3.3
_cell_volume 1735(2)
_computing_cell_refinement CrystalClear
_computing_data_collection CrystalClear
_computing_data_reduction CrystalStructure
_computing_publication_material 'CrystalStructure 3.8'
_computing_structure_refinement CRYSTALS
_computing_structure_solution SIR92
_diffrn_detector_area_resol_mean 7.31
_diffrn_measured_fraction_theta_full 0.994
_diffrn_measured_fraction_theta_max 0.996
_diffrn_measurement_device_type 'Rigaku Saturn'
_diffrn_measurement_method \w
_diffrn_radiation_type 'Mo K\a'
_diffrn_radiation_wavelength 0.71070
_diffrn_reflns_av_R_equivalents 0.051
_diffrn_reflns_limit_h_max 11
_diffrn_reflns_limit_h_min -11
_diffrn_reflns_limit_k_max 18
_diffrn_reflns_limit_k_min -18
_diffrn_reflns_limit_l_max 17
_diffrn_reflns_limit_l_min -17
_diffrn_reflns_number 20376
_diffrn_reflns_theta_full 27.50
_diffrn_reflns_theta_max 27.48
_exptl_absorpt_coefficient_mu 1.766
_exptl_absorpt_correction_T_max 0.884
_exptl_absorpt_correction_T_min 0.810
_exptl_absorpt_correction_type multi-scan
_exptl_absorpt_process_details 'Jacobson, R. (1998) Private communication'
_exptl_crystal_colour yellow
_exptl_crystal_density_diffrn 1.962
_exptl_crystal_density_method 'not measured'
_exptl_crystal_description block
_exptl_crystal_F_000 1000.00
_exptl_crystal_size_max 0.14
_exptl_crystal_size_mid 0.13
_exptl_crystal_size_min 0.07
_refine_diff_density_max 1.19
_refine_diff_density_min -1.04
_refine_ls_extinction_method none
_refine_ls_goodness_of_fit_ref 1.002
_refine_ls_hydrogen_treatment refall
_refine_ls_number_parameters 240
_refine_ls_number_reflns 3944
_refine_ls_R_factor_gt 0.0270
_refine_ls_shift/su_max 0.0000
_refine_ls_structure_factor_coef Fsqd
_refine_ls_weighting_details 'w = 1/[0.0004Fo^2^ + 1.0000\s(Fo^2^)]/(4Fo^2^)'
_refine_ls_weighting_scheme calc
_refine_ls_wR_factor_ref 0.0750
_reflns_number_gt 3444
_reflns_number_total 3951
_reflns_threshold_expression F^2^>2.0\s(F^2^)
_cod_data_source_file b719331a.txt
_cod_data_source_block '__tuchi74'
_cod_original_formula_sum 'C18 H14 O5 Ru2 '
_cod_database_code 7003748

loop_
_symmetry_equiv_pos_site_id
_symmetry_equiv_pos_as_xyz
1 +X,+Y,+Z
2 -X,1/2+Y,1/2-Z
3 -X,-Y,-Z
4 +X,1/2-Y,1/2+Z

loop_
_atom_site_label
_atom_site_type_symbol
_atom_site_fract_x
_atom_site_fract_y
_atom_site_fract_z
_atom_site_U_iso_or_equiv
_atom_site_adp_type
_atom_site_occupancy
_atom_site_symmetry_multiplicity
_atom_site_calc_flag
_atom_site_refinement_flags
_atom_site_disorder_assembly
_atom_site_disorder_group
Ru(1) Ru 0.31979(3) 0.49296(2) 0.13954(2) 0.01877(6) Uani 1.00 1 d . . .
Ru(2) Ru 0.15733(2) 0.44766(2) 0.30229(2) 0.01716(6) Uani 1.00 1 d . . .
O(1) O 0.1495(3) 0.66066(19) 0.0456(2) 0.0433(7) Uani 1.00 1 d . . .
O(2) O 0.5463(2) 0.6204(2) 0.25161(18) 0.0411(7) Uani 1.00 1 d . . .
O(3) O 0.2818(2) 0.63502(17) 0.39320(17) 0.0315(6) Uani 1.00 1 d . . .
O(4) O -0.0623(3) 0.4153(2) 0.44938(19) 0.0485(8) Uani 1.00 1 d . . .
O(5) O -0.0844(2) 0.5251(2) 0.14835(19) 0.0381(6) Uani 1.00 1 d . . .
C(1) C 0.2224(3) 0.3623(2) 0.0617(2) 0.0218(7) Uani 1.00 1 d . . .
C(2) C 0.3418(3) 0.3914(2) 0.0118(2) 0.0252(7) Uani 1.00 1 d . . .
C(3) C 0.4694(3) 0.3859(2) 0.0806(2) 0.0276(7) Uani 1.00 1 d . . .
C(4) C 0.4302(3) 0.3538(2) 0.1756(2) 0.0230(7) Uani 1.00 1 d . . .
C(5) C 0.5313(3) 0.3472(2) 0.2680(2) 0.0283(8) Uani 1.00 1 d . . .
C(6) C 0.4871(3) 0.3536(2) 0.3594(2) 0.0318(8) Uani 1.00 1 d . . .
C(7) C 0.3391(3) 0.3555(2) 0.3907(2) 0.0267(7) Uani 1.00 1 d . . .
C(8) C 0.2248(3) 0.3004(2) 0.3397(2) 0.0256(7) Uani 1.00 1 d . . .
C(9) C 0.1809(3) 0.3005(2) 0.2354(2) 0.0203(6) Uani 1.00 1 d . . .
C(10) C 0.2752(3) 0.3356(2) 0.1630(2) 0.0199(6) Uani 1.00 1 d . . .
C(11) C 0.6900(3) 0.3436(3) 0.2546(3) 0.0429(10) Uani 1.00 1 d . . .
C(12) C 0.3434(4) 0.3651(2) 0.5046(2) 0.0365(9) Uani 1.00 1 d . . .
C(13) C 0.0507(3) 0.2409(2) 0.1946(2) 0.0275(7) Uani 1.00 1 d . . .
C(14) C 0.2142(3) 0.5975(2) 0.0828(2) 0.0290(8) Uani 1.00 1 d . . .
C(15) C 0.4555(3) 0.5747(2) 0.2110(2) 0.0274(7) Uani 1.00 1 d . . .
C(16) C 0.2372(3) 0.5673(2) 0.3555(2) 0.0240(7) Uani 1.00 1 d . . .
C(17) C 0.0215(3) 0.4275(2) 0.3953(2) 0.0286(8) Uani 1.00 1 d . . .
C(18) C 0.0088(3) 0.4964(2) 0.2045(2) 0.0253(7) Uani 1.00 1 d . . .
H(1) H 0.1248 0.3564 0.0315 0.026 Uiso 1.00 1 c R . .
H(2) H 0.3377 0.4081 -0.0570 0.031 Uiso 1.00 1 c R . .
H(3) H 0.5654 0.3981 0.0656 0.034 Uiso 1.00 1 c R . .
H(4) H 0.5635 0.3579 0.4129 0.037 Uiso 1.00 1 c R . .
H(5) H 0.1661 0.2653 0.3801 0.031 Uiso 1.00 1 c R . .
H(6) H 0.7193 0.4033 0.2306 0.051 Uiso 1.00 1 c R . .
H(7) H 0.7444 0.3299 0.3174 0.051 Uiso 1.00 1 c R . .
H(8) H 0.7059 0.2952 0.2077 0.051 Uiso 1.00 1 c R . .
H(9) H 0.2478 0.3619 0.5233 0.043 Uiso 1.00 1 c R . .
H(10) H 0.4004 0.3149 0.5361 0.043 Uiso 1.00 1 c R . .
H(11) H 0.3860 0.4245 0.5252 0.043 Uiso 1.00 1 c R . .
H(12) H 0.0841 0.1810 0.1739 0.034 Uiso 1.00 1 c R . .
H(13) H -0.0104 0.2318 0.2459 0.033 Uiso 1.00 1 c R . .
H(14) H -0.0017 0.2724 0.1390 0.034 Uiso 1.00 1 c R . .

loop_
_atom_site_aniso_label
_atom_site_aniso_U_11
_atom_site_aniso_U_22
_atom_site_aniso_U_33
_atom_site_aniso_U_12
_atom_site_aniso_U_13
_atom_site_aniso_U_23
Ru(1) 0.01979(13) 0.02535(13) 0.01186(12) -0.00248(9) 0.00475(9) 0.00176(8)
Ru(2) 0.01937(13) 0.02196(13) 0.01089(12) -0.00220(9) 0.00493(8) 0.00012(8)
O(1) 0.0469(15) 0.0361(14) 0.0440(14) 0.0025(12) -0.0069(12) 0.0159(11)
O(2) 0.0395(14) 0.0520(16) 0.0314(12) -0.0160(13) 0.0021(11) -0.0067(11)
O(3) 0.0348(13) 0.0293(12) 0.0303(11) -0.0076(10) 0.0037(9) -0.0055(9)
O(4) 0.0567(17) 0.0639(18) 0.0316(13) -0.0324(15) 0.0328(12) -0.0231(12)
O(5) 0.0266(12) 0.0533(15) 0.0330(13) 0.0072(12) -0.0023(10) 0.0071(12)
C(1) 0.0238(14) 0.0274(14) 0.0150(12) -0.0022(12) 0.0052(10) -0.0023(10)
C(2) 0.0295(15) 0.0332(16) 0.0144(12) -0.0029(13) 0.0086(11) -0.0032(11)
C(3) 0.0252(15) 0.0354(17) 0.0246(14) -0.0030(13) 0.0121(12) -0.0039(12)
C(4) 0.0211(14) 0.0263(14) 0.0224(14) 0.0022(12) 0.0058(11) -0.0015(11)
C(5) 0.0251(16) 0.0308(16) 0.0283(15) 0.0022(13) -0.0001(12) 0.0007(12)
C(6) 0.0279(16) 0.0393(18) 0.0254(15) -0.0002(14) -0.0091(12) -0.0002(13)
C(7) 0.0321(16) 0.0322(16) 0.0147(12) -0.0004(13) -0.0025(11) 0.0045(11)
C(8) 0.0350(17) 0.0240(14) 0.0184(13) 0.0020(13) 0.0057(12) 0.0069(11)
C(9) 0.0237(14) 0.0192(13) 0.0188(13) 0.0004(11) 0.0053(10) 0.0030(10)
C(10) 0.0235(14) 0.0215(13) 0.0152(12) -0.0001(11) 0.0042(10) -0.0004(10)
C(11) 0.0284(18) 0.049(2) 0.050(2) 0.0016(16) -0.0014(16) -0.0092(18)
C(12) 0.048(2) 0.045(2) 0.0159(14) -0.0046(17) -0.0006(13) 0.0069(13)
C(13) 0.0315(16) 0.0268(15) 0.0258(15) -0.0024(13) 0.0092(12) -0.0003(12)
C(14) 0.0338(17) 0.0302(16) 0.0229(14) -0.0087(14) 0.0032(12) 0.0025(12)
C(15) 0.0293(16) 0.0372(17) 0.0172(13) -0.0049(14) 0.0088(11) 0.0006(12)
C(16) 0.0242(14) 0.0314(16) 0.0167(13) -0.0022(13) 0.0035(11) 0.0026(11)
C(17) 0.0343(17) 0.0335(16) 0.0189(14) -0.0110(14) 0.0070(12) -0.0067(12)
C(18) 0.0248(15) 0.0301(16) 0.0222(14) -0.0019(12) 0.0077(12) -0.0041(11)

loop_
_atom_type_symbol
_atom_type_description
_atom_type_scat_dispersion_real
_atom_type_scat_dispersion_imag
_atom_type_scat_source
C C 0.003 0.002
;
International Tables for Crystallography
(1992, Vol. C, Tables 4.2.6.8 and 6.1.1.4)
;
H H 0.000 0.000
;
International Tables for Crystallography
(1992, Vol. C, Table 6.1.1.4)
;
O O 0.011 0.006
;
International Tables for Crystallography
(1992, Vol. C, Tables 4.2.6.8 and 6.1.1.4)
;
Ru Ru -1.259 0.836
;
International Tables for Crystallography
(1992, Vol. C, Tables 4.2.6.8 and 6.1.1.4)
;

loop_
_geom_angle_atom_site_label_1
_geom_angle_atom_site_label_2
_geom_angle_atom_site_label_3
_geom_angle
_geom_angle_publ_flag
_geom_angle_site_symmetry_1
_geom_angle_site_symmetry_2
_geom_angle_site_symmetry_3
Ru(2) Ru(1) C(1) 87.43(7) yes . . .
Ru(2) Ru(1) C(2) 122.72(8) yes . . .
Ru(2) Ru(1) C(3) 121.29(8) yes . . .
Ru(2) Ru(1) C(4) 84.73(8) yes . . .
Ru(2) Ru(1) C(10) 63.87(7) yes . . .
Ru(2) Ru(1) C(14) 100.83(10) yes . . .
Ru(2) Ru(1) C(15) 97.22(9) yes . . .
C(1) Ru(1) C(2) 36.69(11) yes . . .
C(1) Ru(1) C(3) 61.40(11) yes . . .
C(1) Ru(1) C(4) 62.29(10) yes . . .
C(1) Ru(1) C(10) 37.09(9) yes . . .
C(1) Ru(1) C(14) 106.78(12) yes . . .
C(1) Ru(1) C(15) 160.67(13) yes . . .
C(2) Ru(1) C(3) 36.58(10) yes . . .
C(2) Ru(1) C(4) 62.08(10) yes . . .
C(2) Ru(1) C(10) 61.65(10) yes . . .
C(2) Ru(1) C(14) 106.00(12) yes . . .
C(2) Ru(1) C(15) 131.23(13) yes . . .
C(3) Ru(1) C(4) 37.43(11) yes . . .
C(3) Ru(1) C(10) 61.88(11) yes . . .
C(3) Ru(1) C(14) 133.94(12) yes . . .
C(3) Ru(1) C(15) 100.66(13) yes . . .
C(4) Ru(1) C(10) 37.44(10) yes . . .
C(4) Ru(1) C(14) 167.76(12) yes . . .
C(4) Ru(1) C(15) 99.33(12) yes . . .
C(10) Ru(1) C(14) 136.20(12) yes . . .
C(10) Ru(1) C(15) 130.04(12) yes . . .
C(14) Ru(1) C(15) 90.84(14) yes . . .
Ru(1) Ru(2) C(7) 95.67(8) yes . . .
Ru(1) Ru(2) C(8) 102.82(8) yes . . .
Ru(1) Ru(2) C(9) 79.49(7) yes . . .
Ru(1) Ru(2) C(16) 82.94(9) yes . . .
Ru(1) Ru(2) C(17) 169.75(9) yes . . .
Ru(1) Ru(2) C(18) 78.30(10) yes . . .
C(7) Ru(2) C(8) 36.36(11) yes . . .
C(7) Ru(2) C(9) 66.41(10) yes . . .
C(7) Ru(2) C(16) 94.12(12) yes . . .
C(7) Ru(2) C(17) 94.43(12) yes . . .
C(7) Ru(2) C(18) 164.74(12) yes . . .
C(8) Ru(2) C(9) 36.70(10) yes . . .
C(8) Ru(2) C(16) 130.12(11) yes . . .
C(8) Ru(2) C(17) 84.39(13) yes . . .
C(8) Ru(2) C(18) 130.87(12) yes . . .
C(9) Ru(2) C(16) 152.04(11) yes . . .
C(9) Ru(2) C(17) 103.09(13) yes . . .
C(9) Ru(2) C(18) 98.55(11) yes . . .
C(16) Ru(2) C(17) 98.07(13) yes . . .
C(16) Ru(2) C(18) 98.97(12) yes . . .
C(17) Ru(2) C(18) 91.48(13) yes . . .
Ru(1) C(1) C(2) 72.07(17) yes . . .
Ru(1) C(1) C(10) 72.60(16) yes . . .
C(2) C(1) C(10) 108.9(2) yes . . .
Ru(1) C(2) C(1) 71.24(17) yes . . .
Ru(1) C(2) C(3) 71.42(17) yes . . .
C(1) C(2) C(3) 108.3(2) yes . . .
Ru(1) C(3) C(2) 72.00(18) yes . . .
Ru(1) C(3) C(4) 70.59(18) yes . . .
C(2) C(3) C(4) 108.5(2) yes . . .
Ru(1) C(4) C(3) 71.98(18) yes . . .
Ru(1) C(4) C(5) 118.0(2) yes . . .
Ru(1) C(4) C(10) 72.98(16) yes . . .
C(3) C(4) C(5) 124.5(2) yes . . .
C(3) C(4) C(10) 107.5(2) yes . . .
C(5) C(4) C(10) 127.9(2) yes . . .
C(4) C(5) C(6) 122.4(2) yes . . .
C(4) C(5) C(11) 116.0(2) yes . . .
C(6) C(5) C(11) 121.3(2) yes . . .
C(5) C(6) C(7) 130.8(2) yes . . .
Ru(2) C(7) C(6) 120.2(2) yes . . .
Ru(2) C(7) C(8) 66.73(17) yes . . .
Ru(2) C(7) C(12) 113.0(2) yes . . .
C(6) C(7) C(8) 121.0(2) yes . . .
C(6) C(7) C(12) 111.6(2) yes . . .
C(8) C(7) C(12) 117.4(2) yes . . .
Ru(2) C(8) C(7) 76.91(19) yes . . .
Ru(2) C(8) C(9) 74.44(17) yes . . .
C(7) C(8) C(9) 126.1(2) yes . . .
Ru(2) C(9) C(8) 68.86(17) yes . . .
Ru(2) C(9) C(10) 92.79(18) yes . . .
Ru(2) C(9) C(13) 122.3(2) yes . . .
C(8) C(9) C(10) 122.2(2) yes . . .
C(8) C(9) C(13) 118.9(2) yes . . .
C(10) C(9) C(13) 117.1(2) yes . . .
Ru(1) C(10) C(1) 70.31(16) yes . . .
Ru(1) C(10) C(4) 69.57(16) yes . . .
Ru(1) C(10) C(9) 123.3(2) yes . . .
C(1) C(10) C(4) 106.7(2) yes . . .
C(1) C(10) C(9) 123.4(2) yes . . .
C(4) C(10) C(9) 129.8(2) yes . . .
Ru(1) C(14) O(1) 178.2(2) yes . . .
Ru(1) C(15) O(2) 174.7(3) yes . . .
Ru(2) C(16) O(3) 175.1(2) yes . . .
Ru(2) C(17) O(4) 178.5(2) yes . . .
Ru(2) C(18) O(5) 177.3(3) yes . . .
Ru(1) C(1) H(1) 125.5 no . . .
C(2) C(1) H(1) 125.4 no . . .
C(10) C(1) H(1) 125.6 no . . .
Ru(1) C(2) H(2) 125.8 no . . .
C(1) C(2) H(2) 125.9 no . . .
C(3) C(2) H(2) 125.7 no . . .
Ru(1) C(3) H(3) 125.7 no . . .
C(2) C(3) H(3) 125.6 no . . .
C(4) C(3) H(3) 125.8 no . . .
C(5) C(6) H(4) 114.6 no . . .
C(7) C(6) H(4) 114.6 no . . .
Ru(2) C(8) H(5) 116.8 no . . .
C(7) C(8) H(5) 116.8 no . . .
C(9) C(8) H(5) 116.7 no . . .
C(5) C(11) H(6) 109.5 no . . .
C(5) C(11) H(7) 109.0 no . . .
C(5) C(11) H(8) 109.4 no . . .
H(6) C(11) H(7) 109.7 no . . .
H(6) C(11) H(8) 109.6 no . . .
H(7) C(11) H(8) 109.6 no . . .
C(7) C(12) H(9) 110.1 no . . .
C(7) C(12) H(10) 109.0 no . . .
C(7) C(12) H(11) 109.3 no . . .
H(9) C(12) H(10) 109.5 no . . .
H(9) C(12) H(11) 109.5 no . . .
H(10) C(12) H(11) 109.5 no . . .
C(9) C(13) H(12) 108.8 no . . .
C(9) C(13) H(13) 109.2 no . . .
C(9) C(13) H(14) 109.8 no . . .
H(12) C(13) H(13) 109.5 no . . .
H(12) C(13) H(14) 109.7 no . . .
H(13) C(13) H(14) 109.9 no . . .

loop_
_geom_bond_atom_site_label_1
_geom_bond_atom_site_label_2
_geom_bond_distance
_geom_bond_publ_flag
_geom_bond_site_symmetry_1
_geom_bond_site_symmetry_2
Ru(1) Ru(2) 2.8660(3) yes . .
Ru(1) C(1) 2.247(2) yes . .
Ru(1) C(2) 2.258(3) yes . .
Ru(1) C(3) 2.251(3) yes . .
Ru(1) C(4) 2.232(3) yes . .
Ru(1) C(10) 2.278(2) yes . .
Ru(1) C(14) 1.876(3) yes . .
Ru(1) C(15) 1.880(3) yes . .
Ru(2) C(7) 2.335(3) yes . .
Ru(2) C(8) 2.202(3) yes . .
Ru(2) C(9) 2.275(2) yes . .
Ru(2) C(16) 1.938(3) yes . .
Ru(2) C(17) 1.895(3) yes . .
Ru(2) C(18) 1.913(3) yes . .
O(1) C(14) 1.151(4) yes . .
O(2) C(15) 1.145(4) yes . .
O(3) C(16) 1.133(3) yes . .
O(4) C(17) 1.136(4) yes . .
O(5) C(18) 1.151(3) yes . .
C(1) C(2) 1.418(4) yes . .
C(1) C(10) 1.440(3) yes . .
C(2) C(3) 1.415(4) yes . .
C(3) C(4) 1.438(4) yes . .
C(4) C(5) 1.467(4) yes . .
C(4) C(10) 1.448(4) yes . .
C(5) C(6) 1.341(4) yes . .
C(5) C(11) 1.502(4) yes . .
C(6) C(7) 1.480(4) yes . .
C(7) C(8) 1.421(4) yes . .
C(7) C(12) 1.532(4) yes . .
C(8) C(9) 1.411(3) yes . .
C(9) C(10) 1.467(4) yes . .
C(9) C(13) 1.516(4) yes . .
C(1) H(1) 0.950 no . .
C(2) H(2) 0.950 no . .
C(3) H(3) 0.950 no . .
C(6) H(4) 0.950 no . .
C(8) H(5) 0.950 no . .
C(11) H(6) 0.950 no . .
C(11) H(7) 0.950 no . .
C(11) H(8) 0.950 no . .
C(12) H(9) 0.950 no . .
C(12) H(10) 0.950 no . .
C(12) H(11) 0.950 no . .
C(13) H(12) 0.950 no . .
C(13) H(13) 0.950 no . .
C(13) H(14) 0.950 no . .

loop_
_geom_contact_atom_site_label_1
_geom_contact_atom_site_label_2
_geom_contact_distance
_geom_contact_publ_flag
_geom_contact_site_symmetry_1
_geom_contact_site_symmetry_2
O(1) C(1) 3.590(3) ? . 3_565
O(2) C(4) 3.420(4) ? . 2_655
O(2) C(5) 3.269(4) ? . 2_655
O(2) C(6) 3.596(4) ? . 2_655
O(2) C(9) 3.564(4) ? . 2_655
O(2) C(10) 3.568(4) ? . 2_655
O(2) C(12) 3.319(3) ? . 3_666
O(3) O(4) 3.179(3) ? . 3_566
O(3) C(11) 3.566(4) ? . 2_655
O(3) C(12) 3.580(4) ? . 3_666
O(3) C(13) 3.498(3) ? . 2_555
O(4) O(3) 3.179(3) ? . 3_566
O(4) O(4) 2.912(4) ? . 3_566
O(4) C(11) 3.422(4) ? . 1_455
O(4) C(16) 3.246(4) ? . 3_566
O(4) C(17) 3.030(4) ? . 3_566
O(5) C(1) 3.354(3) ? . 3_565
O(5) C(2) 3.238(3) ? . 3_565
C(1) O(1) 3.590(3) ? . 3_565
C(1) O(5) 3.354(3) ? . 3_565
C(1) C(12) 3.501(4) ? . 4_554
C(2) O(5) 3.238(3) ? . 3_565
C(4) O(2) 3.420(4) ? . 2_645
C(5) O(2) 3.269(4) ? . 2_645
C(6) O(2) 3.596(4) ? . 2_645
C(9) O(2) 3.564(4) ? . 2_645
C(10) O(2) 3.568(4) ? . 2_645
C(11) O(3) 3.566(4) ? . 2_645
C(11) O(4) 3.422(4) ? . 1_655
C(12) O(2) 3.319(3) ? . 3_666
C(12) O(3) 3.580(4) ? . 3_666
C(12) C(1) 3.501(4) ? . 4_555
C(13) O(3) 3.498(3) ? . 2_545
C(16) O(4) 3.246(4) ? . 3_566
C(17) O(4) 3.030(4) ? . 3_566
C(17) C(17) 3.531(4) ? . 3_566
Ru(1) H(3) 3.427 ? . 3_665
O(1) H(1) 2.640 ? . 3_565
O(1) H(3) 3.288 ? . 3_665
O(1) H(5) 3.519 ? . 2_555
O(1) H(7) 3.095 ? . 2_655
O(1) H(13) 3.367 ? . 2_555
O(1) H(14) 2.848 ? . 3_565
O(2) H(2) 2.967 ? . 3_665
O(2) H(8) 3.475 ? . 2_655
O(2) H(9) 3.388 ? . 3_666
O(2) H(10) 2.978 ? . 3_666
O(2) H(11) 3.054 ? . 3_666
O(2) H(12) 3.556 ? . 2_655
O(3) H(4) 2.822 ? . 3_666
O(3) H(8) 2.636 ? . 2_655
O(3) H(10) 3.068 ? . 3_666
O(3) H(11) 3.253 ? . 3_666
O(3) H(12) 3.464 ? . 2_555
O(3) H(13) 3.249 ? . 2_555
O(3) H(14) 3.221 ? . 2_555
O(4) H(4) 3.536 ? . 1_455
O(4) H(6) 3.370 ? . 1_455
O(4) H(7) 2.653 ? . 1_455
O(4) H(12) 3.435 ? . 4_555
O(5) H(1) 2.921 ? . 3_565
O(5) H(2) 2.686 ? . 3_565
O(5) H(5) 3.469 ? . 2_555
O(5) H(6) 2.814 ? . 1_455
O(5) H(12) 3.238 ? . 2_555
O(5) H(13) 3.306 ? . 2_555
C(1) H(5) 3.022 ? . 4_554
C(1) H(9) 3.204 ? . 4_554
C(1) H(10) 3.027 ? . 4_554
C(2) H(3) 3.282 ? . 3_665
C(2) H(5) 3.153 ? . 4_554
C(2) H(10) 2.958 ? . 4_554
C(3) H(2) 3.435 ? . 3_665
C(3) H(10) 2.938 ? . 4_554
C(4) H(10) 3.014 ? . 4_554
C(8) H(1) 3.591 ? . 4_555
C(8) H(2) 3.355 ? . 4_555
C(10) H(9) 3.340 ? . 4_554
C(10) H(10) 3.029 ? . 4_554
C(11) H(13) 3.203 ? . 1_655
C(11) H(14) 3.551 ? . 1_655
C(12) H(12) 3.555 ? . 4_555
C(13) H(8) 3.308 ? . 1_455
C(13) H(9) 3.419 ? . 4_554
C(14) H(1) 3.392 ? . 3_565
C(14) H(3) 3.016 ? . 3_665
C(14) H(7) 3.532 ? . 2_655
C(15) H(2) 2.989 ? . 3_665
C(16) H(4) 3.583 ? . 3_666
C(16) H(8) 3.370 ? . 2_655
C(16) H(12) 3.359 ? . 2_555
C(16) H(13) 3.307 ? . 2_555
C(17) H(6) 3.375 ? . 1_455
C(17) H(7) 2.988 ? . 1_455
C(18) H(6) 3.039 ? . 1_455
C(18) H(12) 3.233 ? . 2_555
C(18) H(13) 3.373 ? . 2_555
H(1) O(1) 2.640 ? . 3_565
H(1) O(5) 2.921 ? . 3_565
H(1) C(8) 3.591 ? . 4_554
H(1) C(14) 3.392 ? . 3_565
H(1) H(5) 2.717 ? . 4_554
H(1) H(9) 3.277 ? . 4_554
H(1) H(10) 3.502 ? . 4_554
H(2) O(2) 2.967 ? . 3_665
H(2) O(5) 2.686 ? . 3_565
H(2) C(3) 3.435 ? . 3_665
H(2) C(8) 3.355 ? . 4_554
H(2) C(15) 2.989 ? . 3_665
H(2) H(3) 2.872 ? . 3_665
H(2) H(5) 2.976 ? . 4_554
H(2) H(6) 3.527 ? . 3_665
H(2) H(10) 3.397 ? . 4_554
H(3) Ru(1) 3.427 ? . 3_665
H(3) O(1) 3.288 ? . 3_665
H(3) C(2) 3.282 ? . 3_665
H(3) C(14) 3.016 ? . 3_665
H(3) H(2) 2.872 ? . 3_665
H(3) H(3) 3.502 ? . 3_665
H(3) H(10) 3.362 ? . 4_554
H(4) O(3) 2.822 ? . 3_666
H(4) O(4) 3.536 ? . 1_655
H(4) C(16) 3.583 ? . 3_666
H(4) H(11) 3.187 ? . 3_666
H(5) O(1) 3.519 ? . 2_545
H(5) O(5) 3.469 ? . 2_545
H(5) C(1) 3.022 ? . 4_555
H(5) C(2) 3.153 ? . 4_555
H(5) H(1) 2.717 ? . 4_555
H(5) H(2) 2.976 ? . 4_555
H(6) O(4) 3.370 ? . 1_655
H(6) O(5) 2.814 ? . 1_655
H(6) C(17) 3.375 ? . 1_655
H(6) C(18) 3.039 ? . 1_655
H(6) H(2) 3.527 ? . 3_665
H(6) H(13) 3.464 ? . 1_655
H(6) H(14) 3.510 ? . 1_655
H(7) O(1) 3.095 ? . 2_645
H(7) O(4) 2.653 ? . 1_655
H(7) C(14) 3.532 ? . 2_645
H(7) C(17) 2.988 ? . 1_655
H(7) H(13) 2.914 ? . 1_655
H(8) O(2) 3.475 ? . 2_645
H(8) O(3) 2.636 ? . 2_645
H(8) C(13) 3.308 ? . 1_655
H(8) C(16) 3.370 ? . 2_645
H(8) H(13) 2.765 ? . 1_655
H(8) H(14) 2.979 ? . 1_655
H(9) O(2) 3.388 ? . 3_666
H(9) C(1) 3.204 ? . 4_555
H(9) C(10) 3.340 ? . 4_555
H(9) C(13) 3.419 ? . 4_555
H(9) H(1) 3.277 ? . 4_555
H(9) H(12) 2.733 ? . 4_555
H(9) H(14) 3.485 ? . 4_555
H(10) O(2) 2.978 ? . 3_666
H(10) O(3) 3.068 ? . 3_666
H(10) C(1) 3.027 ? . 4_555
H(10) C(2) 2.958 ? . 4_555
H(10) C(3) 2.938 ? . 4_555
H(10) C(4) 3.014 ? . 4_555
H(10) C(10) 3.029 ? . 4_555
H(10) H(1) 3.502 ? . 4_555
H(10) H(2) 3.397 ? . 4_555
H(10) H(3) 3.362 ? . 4_555
H(11) O(2) 3.054 ? . 3_666
H(11) O(3) 3.253 ? . 3_666
H(11) H(4) 3.187 ? . 3_666
H(11) H(11) 3.123 ? . 3_666
H(12) O(2) 3.556 ? . 2_645
H(12) O(3) 3.464 ? . 2_545
H(12) O(4) 3.435 ? . 4_554
H(12) O(5) 3.238 ? . 2_545
H(12) C(12) 3.555 ? . 4_554
H(12) C(16) 3.359 ? . 2_545
H(12) C(18) 3.233 ? . 2_545
H(12) H(9) 2.733 ? . 4_554
H(13) O(1) 3.367 ? . 2_545
H(13) O(3) 3.249 ? . 2_545
H(13) O(5) 3.306 ? . 2_545
H(13) C(11) 3.203 ? . 1_455
H(13) C(16) 3.307 ? . 2_545
H(13) C(18) 3.373 ? . 2_545
H(13) H(6) 3.464 ? . 1_455
H(13) H(7) 2.914 ? . 1_455
H(13) H(8) 2.765 ? . 1_455
H(14) O(1) 2.848 ? . 3_565
H(14) O(3) 3.221 ? . 2_545
H(14) C(11) 3.551 ? . 1_455
H(14) H(6) 3.510 ? . 1_455
H(14) H(8) 2.979 ? . 1_455
H(14) H(9) 3.485 ? . 4_554

loop_
_geom_torsion_atom_site_label_1
_geom_torsion_atom_site_label_2
_geom_torsion_atom_site_label_3
_geom_torsion_atom_site_label_4
_geom_torsion
_geom_torsion_publ_flag
_geom_torsion_site_symmetry_1
_geom_torsion_site_symmetry_2
_geom_torsion_site_symmetry_3
_geom_torsion_site_symmetry_4
Ru(2) Ru(1) C(1) C(2) -165.02(16) ? . . . .
Ru(2) Ru(1) C(1) C(10) -47.80(16) ? . . . .
C(1) Ru(1) Ru(2) C(7) 90.83(11) ? . . . .
C(1) Ru(1) Ru(2) C(8) 54.67(10) ? . . . .
C(1) Ru(1) Ru(2) C(9) 26.14(10) ? . . . .
C(1) Ru(1) Ru(2) C(16) -175.70(11) ? . . . .
C(1) Ru(1) Ru(2) C(17) -79.4(5) ? . . . .
C(1) Ru(1) Ru(2) C(18) -74.98(12) ? . . . .
Ru(2) Ru(1) C(2) C(1) 17.87(19) ? . . . .
Ru(2) Ru(1) C(2) C(3) -99.79(18) ? . . . .
C(2) Ru(1) Ru(2) C(7) 80.25(12) ? . . . .
C(2) Ru(1) Ru(2) C(8) 44.10(12) ? . . . .
C(2) Ru(1) Ru(2) C(9) 15.56(11) ? . . . .
C(2) Ru(1) Ru(2) C(16) 173.72(12) ? . . . .
C(2) Ru(1) Ru(2) C(17) -90.0(5) ? . . . .
C(2) Ru(1) Ru(2) C(18) -85.56(13) ? . . . .
Ru(2) Ru(1) C(3) C(2) 104.04(17) ? . . . .
Ru(2) Ru(1) C(3) C(4) -13.87(19) ? . . . .
C(3) Ru(1) Ru(2) C(7) 36.85(12) ? . . . .
C(3) Ru(1) Ru(2) C(8) 0.69(12) ? . . . .
C(3) Ru(1) Ru(2) C(9) -27.85(11) ? . . . .
C(3) Ru(1) Ru(2) C(16) 130.31(12) ? . . . .
C(3) Ru(1) Ru(2) C(17) -133.4(5) ? . . . .
C(3) Ru(1) Ru(2) C(18) -128.97(13) ? . . . .
Ru(2) Ru(1) C(4) C(3) 168.13(16) ? . . . .
Ru(2) Ru(1) C(4) C(5) -71.7(2) ? . . . .
Ru(2) Ru(1) C(4) C(10) 52.61(14) ? . . . .
C(4) Ru(1) Ru(2) C(7) 28.43(11) ? . . . .
C(4) Ru(1) Ru(2) C(8) -7.72(10) ? . . . .
C(4) Ru(1) Ru(2) C(9) -36.26(10) ? . . . .
C(4) Ru(1) Ru(2) C(16) 121.90(11) ? . . . .
C(4) Ru(1) Ru(2) C(17) -141.8(5) ? . . . .
C(4) Ru(1) Ru(2) C(18) -137.38(12) ? . . . .
Ru(2) Ru(1) C(10) C(1) 124.47(18) ? . . . .
Ru(2) Ru(1) C(10) C(4) -118.20(16) ? . . . .
Ru(2) Ru(1) C(10) C(9) 6.78(18) ? . . . .
C(10) Ru(1) Ru(2) C(7) 60.98(11) ? . . . .
C(10) Ru(1) Ru(2) C(8) 24.83(11) ? . . . .
C(10) Ru(1) Ru(2) C(9) -3.71(10) ? . . . .
C(10) Ru(1) Ru(2) C(16) 154.45(11) ? . . . .
C(10) Ru(1) Ru(2) C(17) -109.3(5) ? . . . .
C(10) Ru(1) Ru(2) C(18) -104.83(12) ? . . . .
Ru(2) Ru(1) C(14) O(1) -134(10) ? . . . .
C(14) Ru(1) Ru(2) C(7) -162.58(13) ? . . . .
C(14) Ru(1) Ru(2) C(8) 161.26(12) ? . . . .
C(14) Ru(1) Ru(2) C(9) 132.73(12) ? . . . .
C(14) Ru(1) Ru(2) C(16) -69.11(13) ? . . . .
C(14) Ru(1) Ru(2) C(17) 27.2(5) ? . . . .
C(14) Ru(1) Ru(2) C(18) 31.61(13) ? . . . .
Ru(2) Ru(1) C(15) O(2) 130(3) ? . . . .
C(15) Ru(1) Ru(2) C(7) -70.33(13) ? . . . .
C(15) Ru(1) Ru(2) C(8) -106.49(13) ? . . . .
C(15) Ru(1) Ru(2) C(9) -135.02(12) ? . . . .
C(15) Ru(1) Ru(2) C(16) 23.14(13) ? . . . .
C(15) Ru(1) Ru(2) C(17) 119.4(5) ? . . . .
C(15) Ru(1) Ru(2) C(18) 123.86(14) ? . . . .
C(1) Ru(1) C(2) C(3) -117.7(2) ? . . . .
C(2) Ru(1) C(1) C(10) 117.2(2) ? . . . .
C(1) Ru(1) C(3) C(2) 37.06(18) ? . . . .
C(1) Ru(1) C(3) C(4) -80.84(18) ? . . . .
C(3) Ru(1) C(1) C(2) -36.95(17) ? . . . .
C(3) Ru(1) C(1) C(10) 80.27(18) ? . . . .
C(1) Ru(1) C(4) C(3) 78.27(18) ? . . . .
C(1) Ru(1) C(4) C(5) -161.6(2) ? . . . .
C(1) Ru(1) C(4) C(10) -37.24(15) ? . . . .
C(4) Ru(1) C(1) C(2) -79.62(18) ? . . . .
C(4) Ru(1) C(1) C(10) 37.60(17) ? . . . .
C(1) Ru(1) C(10) C(4) 117.3(2) ? . . . .
C(1) Ru(1) C(10) C(9) -117.7(2) ? . . . .
C(10) Ru(1) C(1) C(2) -117.2(2) ? . . . .
C(1) Ru(1) C(14) O(1) -43(10) ? . . . .
C(14) Ru(1) C(1) C(2) 94.44(19) ? . . . .
C(14) Ru(1) C(1) C(10) -148.35(18) ? . . . .
C(1) Ru(1) C(15) O(2) 27(3) ? . . . .
C(15) Ru(1) C(1) C(2) -60.4(4) ? . . . .
C(15) Ru(1) C(1) C(10) 56.8(4) ? . . . .
C(2) Ru(1) C(3) C(4) -117.9(2) ? . . . .
C(3) Ru(1) C(2) C(1) 117.7(2) ? . . . .
C(2) Ru(1) C(4) C(3) 36.58(17) ? . . . .
C(2) Ru(1) C(4) C(5) 156.7(2) ? . . . .
C(2) Ru(1) C(4) C(10) -78.93(17) ? . . . .
C(4) Ru(1) C(2) C(1) 80.23(18) ? . . . .
C(4) Ru(1) C(2) C(3) -37.44(18) ? . . . .
C(2) Ru(1) C(10) C(1) -37.14(17) ? . . . .
C(2) Ru(1) C(10) C(4) 80.19(18) ? . . . .
C(2) Ru(1) C(10) C(9) -154.8(2) ? . . . .
C(10) Ru(1) C(2) C(1) 37.54(16) ? . . . .
C(10) Ru(1) C(2) C(3) -80.12(19) ? . . . .
C(2) Ru(1) C(14) O(1) -5(6) ? . . . .
C(14) Ru(1) C(2) C(1) -96.76(19) ? . . . .
C(14) Ru(1) C(2) C(3) 145.6(2) ? . . . .
C(2) Ru(1) C(15) O(2) -17(3) ? . . . .
C(15) Ru(1) C(2) C(1) 157.49(18) ? . . . .
C(15) Ru(1) C(2) C(3) 39.8(2) ? . . . .
C(3) Ru(1) C(4) C(5) 120.1(3) ? . . . .
C(3) Ru(1) C(4) C(10) -115.5(2) ? . . . .
C(4) Ru(1) C(3) C(2) 117.9(2) ? . . . .
C(3) Ru(1) C(10) C(1) -78.87(18) ? . . . .
C(3) Ru(1) C(10) C(4) 38.46(16) ? . . . .
C(3) Ru(1) C(10) C(9) 163.4(2) ? . . . .
C(10) Ru(1) C(3) C(2) 79.44(19) ? . . . .
C(10) Ru(1) C(3) C(4) -38.47(16) ? . . . .
C(3) Ru(1) C(14) O(1) 23(10) ? . . . .
C(14) Ru(1) C(3) C(2) -49.0(2) ? . . . .
C(14) Ru(1) C(3) C(4) -166.89(19) ? . . . .
C(3) Ru(1) C(15) O(2) 6(3) ? . . . .
C(15) Ru(1) C(3) C(2) -150.65(19) ? . . . .
C(15) Ru(1) C(3) C(4) 91.45(19) ? . . . .
C(4) Ru(1) C(10) C(1) -117.3(2) ? . . . .
C(4) Ru(1) C(10) C(9) 125.0(2) ? . . . .
C(10) Ru(1) C(4) C(3) 115.5(2) ? . . . .
C(10) Ru(1) C(4) C(5) -124.3(3) ? . . . .
C(4) Ru(1) C(14) O(1) -18(10) ? . . . .
C(14) Ru(1) C(4) C(3) 50.4(6) ? . . . .
C(14) Ru(1) C(4) C(5) 170.5(5) ? . . . .
C(14) Ru(1) C(4) C(10) -65.1(6) ? . . . .
C(4) Ru(1) C(15) O(2) 44(3) ? . . . .
C(15) Ru(1) C(4) C(3) -95.39(19) ? . . . .
C(15) Ru(1) C(4) C(5) 24.7(2) ? . . . .
C(15) Ru(1) C(4) C(10) 149.09(17) ? . . . .
C(10) Ru(1) C(14) O(1) -71(10) ? . . . .
C(14) Ru(1) C(10) C(1) 46.5(2) ? . . . .
C(14) Ru(1) C(10) C(4) 163.87(19) ? . . . .
C(14) Ru(1) C(10) C(9) -71.1(2) ? . . . .
C(10) Ru(1) C(15) O(2) 68(3) ? . . . .
C(15) Ru(1) C(10) C(1) -158.79(19) ? . . . .
C(15) Ru(1) C(10) C(4) -41.5(2) ? . . . .
C(15) Ru(1) C(10) C(9) 83.5(2) ? . . . .
C(14) Ru(1) C(15) O(2) -129(3) ? . . . .
C(15) Ru(1) C(14) O(1) 128(10) ? . . . .
Ru(1) Ru(2) C(7) C(6) 9.6(2) ? . . . .
Ru(1) Ru(2) C(7) C(8) -103.97(17) ? . . . .
Ru(1) Ru(2) C(7) C(12) 144.8(2) ? . . . .
Ru(1) Ru(2) C(8) C(7) 82.05(17) ? . . . .
Ru(1) Ru(2) C(8) C(9) -51.80(17) ? . . . .
Ru(1) Ru(2) C(9) C(8) 128.80(17) ? . . . .
Ru(1) Ru(2) C(9) C(10) 5.18(14) ? . . . .
Ru(1) Ru(2) C(9) C(13) -119.6(2) ? . . . .
Ru(1) Ru(2) C(16) O(3) -160(3) ? . . . .
Ru(1) Ru(2) C(17) O(4) 31(12) ? . . . .
Ru(1) Ru(2) C(18) O(5) -180(5) ? . . . .
C(7) Ru(2) C(8) C(9) -133.9(2) ? . . . .
C(8) Ru(2) C(7) C(6) 113.5(3) ? . . . .
C(8) Ru(2) C(7) C(12) -111.2(3) ? . . . .
C(7) Ru(2) C(9) C(8) 27.81(18) ? . . . .
C(7) Ru(2) C(9) C(10) -95.81(18) ? . . . .
C(7) Ru(2) C(9) C(13) 139.4(2) ? . . . .
C(9) Ru(2) C(7) C(6) 85.5(2) ? . . . .
C(9) Ru(2) C(7) C(8) -28.05(18) ? . . . .
C(9) Ru(2) C(7) C(12) -139.2(2) ? . . . .
C(7) Ru(2) C(16) O(3) -65(3) ? . . . .
C(16) Ru(2) C(7) C(6) -73.7(2) ? . . . .
C(16) Ru(2) C(7) C(8) 172.74(19) ? . . . .
C(16) Ru(2) C(7) C(12) 61.5(2) ? . . . .
C(7) Ru(2) C(17) O(4) -139(12) ? . . . .
C(17) Ru(2) C(7) C(6) -172.2(2) ? . . . .
C(17) Ru(2) C(7) C(8) 74.3(2) ? . . . .
C(17) Ru(2) C(7) C(12) -36.9(2) ? . . . .
C(7) Ru(2) C(18) O(5) 112(6) ? . . . .
C(18) Ru(2) C(7) C(6) 75.3(5) ? . . . .
C(18) Ru(2) C(7) C(8) -38.2(5) ? . . . .
C(18) Ru(2) C(7) C(12) -149.4(4) ? . . . .
C(8) Ru(2) C(9) C(10) -123.6(2) ? . . . .
C(8) Ru(2) C(9) C(13) 111.6(3) ? . . . .
C(9) Ru(2) C(8) C(7) 133.9(2) ? . . . .
C(8) Ru(2) C(16) O(3) -59(3) ? . . . .
C(16) Ru(2) C(8) C(7) -9.5(2) ? . . . .
C(16) Ru(2) C(8) C(9) -143.34(18) ? . . . .
C(8) Ru(2) C(17) O(4) -104(12) ? . . . .
C(17) Ru(2) C(8) C(7) -105.33(19) ? . . . .
C(17) Ru(2) C(8) C(9) 120.82(19) ? . . . .
C(8) Ru(2) C(18) O(5) 83(6) ? . . . .
C(18) Ru(2) C(8) C(7) 167.58(19) ? . . . .
C(18) Ru(2) C(8) C(9) 33.7(2) ? . . . .
C(9) Ru(2) C(16) O(3) -109(3) ? . . . .
C(16) Ru(2) C(9) C(8) 76.9(3) ? . . . .
C(16) Ru(2) C(9) C(10) -46.8(3) ? . . . .
C(16) Ru(2) C(9) C(13) -171.6(2) ? . . . .
C(9) Ru(2) C(17) O(4) -72(12) ? . . . .
C(17) Ru(2) C(9) C(8) -61.3(2) ? . . . .
C(17) Ru(2) C(9) C(10) 175.05(16) ? . . . .
C(17) Ru(2) C(9) C(13) 50.2(2) ? . . . .
C(9) Ru(2) C(18) O(5) 103(6) ? . . . .
C(18) Ru(2) C(9) C(8) -154.88(19) ? . . . .
C(18) Ru(2) C(9) C(10) 81.51(18) ? . . . .
C(18) Ru(2) C(9) C(13) -43.3(2) ? . . . .
C(16) Ru(2) C(17) O(4) 126(12) ? . . . .
C(17) Ru(2) C(16) O(3) 30(3) ? . . . .
C(16) Ru(2) C(18) O(5) -99(6) ? . . . .
C(18) Ru(2) C(16) O(3) 123(3) ? . . . .
C(17) Ru(2) C(18) O(5) -0(5) ? . . . .
C(18) Ru(2) C(17) O(4) 27(12) ? . . . .
Ru(1) C(1) C(2) C(3) 62.2(2) ? . . . .
Ru(1) C(1) C(10) C(4) -60.4(2) ? . . . .
Ru(1) C(1) C(10) C(9) 117.6(2) ? . . . .
C(2) C(1) C(10) Ru(1) 63.4(2) ? . . . .
C(2) C(1) C(10) C(4) 3.0(3) ? . . . .
C(2) C(1) C(10) C(9) -179.1(2) ? . . . .
C(10) C(1) C(2) Ru(1) -63.7(2) ? . . . .
C(10) C(1) C(2) C(3) -1.6(3) ? . . . .
Ru(1) C(2) C(3) C(4) 61.5(2) ? . . . .
C(1) C(2) C(3) Ru(1) -62.1(2) ? . . . .
C(1) C(2) C(3) C(4) -0.6(3) ? . . . .
Ru(1) C(3) C(4) C(5) -112.1(3) ? . . . .
Ru(1) C(3) C(4) C(10) 64.8(2) ? . . . .
C(2) C(3) C(4) Ru(1) -62.4(2) ? . . . .
C(2) C(3) C(4) C(5) -174.5(3) ? . . . .
C(2) C(3) C(4) C(10) 2.4(3) ? . . . .
Ru(1) C(4) C(5) C(6) 66.8(4) ? . . . .
Ru(1) C(4) C(5) C(11) -106.6(3) ? . . . .
Ru(1) C(4) C(10) C(1) 60.8(2) ? . . . .
Ru(1) C(4) C(10) C(9) -116.9(3) ? . . . .
C(3) C(4) C(5) C(6) 153.4(3) ? . . . .
C(3) C(4) C(5) C(11) -20.0(4) ? . . . .
C(3) C(4) C(10) Ru(1) -64.2(2) ? . . . .
C(3) C(4) C(10) C(1) -3.3(3) ? . . . .
C(3) C(4) C(10) C(9) 178.9(3) ? . . . .
C(5) C(4) C(10) Ru(1) 112.6(3) ? . . . .
C(5) C(4) C(10) C(1) 173.5(3) ? . . . .
C(5) C(4) C(10) C(9) -4.3(5) ? . . . .
C(10) C(4) C(5) C(6) -22.9(5) ? . . . .
C(10) C(4) C(5) C(11) 163.7(3) ? . . . .
C(4) C(5) C(6) C(7) 8.7(6) ? . . . .
C(11) C(5) C(6) C(7) -178.2(3) ? . . . .
C(5) C(6) C(7) Ru(2) -43.3(5) ? . . . .
C(5) C(6) C(7) C(8) 36.1(5) ? . . . .
C(5) C(6) C(7) C(12) -179.1(3) ? . . . .
Ru(2) C(7) C(8) C(9) 59.3(3) ? . . . .
C(6) C(7) C(8) Ru(2) -112.3(2) ? . . . .
C(6) C(7) C(8) C(9) -53.0(4) ? . . . .
C(12) C(7) C(8) Ru(2) 104.9(2) ? . . . .
C(12) C(7) C(8) C(9) 164.2(3) ? . . . .
Ru(2) C(8) C(9) C(10) 79.5(2) ? . . . .
Ru(2) C(8) C(9) C(13) -116.2(2) ? . . . .
C(7) C(8) C(9) Ru(2) -60.4(3) ? . . . .
C(7) C(8) C(9) C(10) 19.1(5) ? . . . .
C(7) C(8) C(9) C(13) -176.6(3) ? . . . .
Ru(2) C(9) C(10) Ru(1) -7.7(2) ? . . . .
Ru(2) C(9) C(10) C(1) -94.8(2) ? . . . .
Ru(2) C(9) C(10) C(4) 82.6(3) ? . . . .
C(8) C(9) C(10) Ru(1) -74.3(3) ? . . . .
C(8) C(9) C(10) C(1) -161.5(2) ? . . . .
C(8) C(9) C(10) C(4) 15.9(4) ? . . . .
C(13) C(9) C(10) Ru(1) 121.1(2) ? . . . .
C(13) C(9) C(10) C(1) 33.9(4) ? . . . .
C(13) C(9) C(10) C(4) -148.6(3) ? . . . .
